data_7027578
loop_
_publ_author_name
'Iengo, Elisabetta'
'Mestroni, Giovanni'
'Geremia, Silvano'
'Calligaris, Mario'
'Alessio, Enzo'

_publ_section_title
;
 Novel ruthenium(III) dimers Na2[{trans-RuCl4(Me2SO-S&#x200A;)}2(\m-L)]
 and [{mer,cis-RuCl3(Me2SO-S&#x200A;)(Me2SO-O)}2(\m-L)]
 (L&#x2005;=&#x2005;bridging heterocyclic N-donor ligand) closely related
 to the antimetastatic complex
 Na[trans-RuCl4(Me2SO-S&#x200A;)(Him)]&#x200A;&#x2020;
;
_journal_issue 19
_journal_name_full 'Journal of the Chemical Society, Dalton Transactions'
_journal_page_first 3361
_journal_paper_doi 10.1039/a904264d
_journal_year 1999
_chemical_formula_moiety '(Na 1+)2, C14 H20 Cl8 N2 O2 Ru S2 2-, 5.6(H2 O)'
_chemical_formula_sum 'C14 H31.2 Cl8 N2 Na2 O7.6 Ru2 S2'
_chemical_formula_weight 945.05
_chemical_name_systematic
;
 ?
;
_space_group_IT_number 15
_symmetry_space_group_name_Hall '-C 2yc'
_symmetry_space_group_name_H-M 'C 1 2/c 1'
_atom_sites_solution_hydrogens geom
_atom_sites_solution_primary Patterson
_atom_sites_solution_secondary difmap
_audit_creation_method SHELXL-97
_cell_angle_alpha 90.00
_cell_angle_beta 119.00(2)
_cell_angle_gamma 90.00
_cell_formula_units_Z 4
_cell_length_a 30.363(3)
_cell_length_b 7.5610(10)
_cell_length_c 16.162(6)
_cell_measurement_temperature 293(2)
_cell_volume 3245.2(15)
_computing_structure_refinement 'SHELXL-97 (Sheldrick, 1997)'
_computing_structure_solution 'SHELXS-97 (Sheldrick, 1990)'
_diffrn_ambient_temperature 293(2)
_diffrn_measured_fraction_theta_full 0.464
_diffrn_measured_fraction_theta_max 0.464
_diffrn_radiation_monochromator graphite
_diffrn_radiation_source 'fine-focus sealed tube'
_diffrn_radiation_type MoK\a
_diffrn_radiation_wavelength 0.71073
_diffrn_reflns_av_R_equivalents 0.0301
_diffrn_reflns_av_sigmaI/netI 0.0496
_diffrn_reflns_limit_h_max 35
_diffrn_reflns_limit_h_min -40
_diffrn_reflns_limit_k_max 9
_diffrn_reflns_limit_k_min 0
_diffrn_reflns_limit_l_max 21
_diffrn_reflns_limit_l_min 0
_diffrn_reflns_number 4041
_diffrn_reflns_theta_full 27.97
_diffrn_reflns_theta_max 27.97
_diffrn_reflns_theta_min 2.52
_exptl_absorpt_coefficient_mu 1.783
_exptl_crystal_density_diffrn 1.934
_exptl_crystal_density_method 'not measured'
_exptl_crystal_F_000 1872
_refine_diff_density_max 1.042
_refine_diff_density_min -0.877
_refine_diff_density_rms 0.135
_refine_ls_extinction_method none
_refine_ls_goodness_of_fit_ref 1.005
_refine_ls_hydrogen_treatment mixed
_refine_ls_matrix_type full
_refine_ls_number_parameters 190
_refine_ls_number_reflns 3900
_refine_ls_number_restraints 0
_refine_ls_restrained_S_all 1.005
_refine_ls_R_factor_all 0.0806
_refine_ls_R_factor_gt 0.0435
_refine_ls_shift/su_max 0.060
_refine_ls_shift/su_mean 0.006
_refine_ls_structure_factor_coef Fsqd
_refine_ls_weighting_details 'w=1/[\s^2^(Fo^2^)+(0.0574P)^2^+10.4402P] where P=(Fo^2^+2Fc^2^)/3'
_refine_ls_weighting_scheme calc
_refine_ls_wR_factor_gt 0.0985
_refine_ls_wR_factor_ref 0.1109
_reflns_number_gt 2802
_reflns_number_total 3900
_reflns_threshold_expression >2sigma(I)
_cod_data_source_file 904264dsup1.cif
_cod_data_source_block 1c
_cod_depositor_comments
;
The following automatic conversions were performed:

'_refine_ls_weighting_scheme' value 'calc
w=1/[\s^2^(Fo^2^)+(0.0574P)^2^+10.4402P] where P=(Fo^2^+2Fc^2^)/3'
was changed to 'calc'. New tag '_refine_ls_weighting_details' was
created. The value of the new tag was set to
'w=1/[\s^2^(Fo^2^)+(0.0574P)^2^+10.4402P] where P=(Fo^2^+2Fc^2^)/3'.

Automatic conversion script
Id: cif_fix_values 3143 2015-03-26 13:38:13Z robertas 
;
_cod_original_cell_volume 3245.2(13)
_cod_original_formula_sum 'C14 H31.20 Cl8 N2 Na2 O7.60 Ru2 S2'
_cod_database_code 7027578

loop_
_symmetry_equiv_pos_as_xyz
'x, y, z'
'-x, y, -z+1/2'
'x+1/2, y+1/2, z'
'-x+1/2, y+1/2, -z+1/2'
'-x, -y, -z'
'x, -y, z-1/2'
'-x+1/2, -y+1/2, -z'
'x+1/2, -y+1/2, z-1/2'

loop_
_atom_site_label
_atom_site_type_symbol
_atom_site_fract_x
_atom_site_fract_y
_atom_site_fract_z
_atom_site_U_iso_or_equiv
_atom_site_adp_type
_atom_site_occupancy
_atom_site_calc_flag
_atom_site_refinement_flags
Ru Ru 0.645329(14) 0.32564(5) 0.76031(3) 0.02268(11) Uani 1 d .
Cl1 Cl 0.63999(5) 0.17267(19) 0.62834(8) 0.0369(3) Uani 1 d .
Cl2 Cl 0.56659(5) 0.19672(17) 0.72536(9) 0.0351(3) Uani 1 d .
Cl3 Cl 0.72369(5) 0.43936(19) 0.79933(9) 0.0379(3) Uani 1 d .
Cl4 Cl 0.64575(6) 0.46908(18) 0.88909(9) 0.0399(3) Uani 1 d .
S1 S 0.60699(5) 0.56163(16) 0.66057(8) 0.0300(3) Uani 1 d .
O1 O 0.55471(15) 0.5350(5) 0.5832(3) 0.0474(11) Uani 1 d .
N1 N 0.68320(14) 0.1087(5) 0.8494(3) 0.0252(8) Uani 1 d .
C1 C 0.6054(3) 0.7539(8) 0.7198(5) 0.0552(17) Uani 1 d .
H1A H 0.5934 0.8510 0.6761 0.083 Uiso 1 calc R
H1B H 0.6387 0.7798 0.7698 0.083 Uiso 1 calc R
H1C H 0.5833 0.7362 0.7459 0.083 Uiso 1 calc R
C2 C 0.6423(3) 0.6414(10) 0.6070(5) 0.0575(19) Uani 1 d .
H2A H 0.6441 0.5512 0.5670 0.086 Uiso 1 calc R
H2B H 0.6757 0.6718 0.6552 0.086 Uiso 1 calc R
H2C H 0.6261 0.7443 0.5698 0.086 Uiso 1 calc R
C3 C 0.71938(18) 0.0234(6) 0.8410(3) 0.0269(10) Uani 1 d .
H3 H 0.7270 0.0605 0.7945 0.032 Uiso 1 calc R
C4 C 0.74590(19) -0.1170(7) 0.8979(3) 0.0294(10) Uani 1 d .
H4 H 0.7706 -0.1726 0.8889 0.035 Uiso 1 calc R
C5 C 0.73590(16) -0.1751(6) 0.9679(3) 0.0231(9) Uani 1 d .
C6 C 0.69823(18) -0.0861(7) 0.9763(3) 0.0302(11) Uani 1 d .
H6 H 0.6900 -0.1215 1.0222 0.036 Uiso 1 calc R
C7 C 0.67313(9) 0.0526(4) 0.91814(18) 0.0302(11) Uani 1 d .
H7 H 0.6484 0.1103 0.9260 0.036 Uiso 1 calc R
NaA Na 0.49166(9) 0.3261(4) 0.56385(18) 0.0577(18) Uani 0.566(8) d PR
NaB Na 0.51726(9) 0.2639(4) 0.52165(18) 0.066(3) Uani 0.434(8) d PR
O1S O 0.44177(9) 0.1212(4) 0.58269(18) 0.059(3) Uani 0.586(15) d PR
O2S O 0.48079(9) -0.0290(4) 0.49987(18) 0.086(6) Uani 0.461(15) d PR
O3S O 0.50000(9) 0.5211(4) 0.75000(18) 0.175(19) Uani 0.66(4) d SPR
O4S O 0.46524(9) 0.5244(4) 0.64893(18) 0.061(4) Uani 0.461(17) d PR
O5S O 0.54823(9) 0.2757(4) 0.39954(18) 0.122(7) Uani 0.539(17) d PR
O6S O 0.53704(9) 0.1029(4) 0.34583(18) 0.139(11) Uani 0.42(2) d PR

loop_
_atom_site_aniso_label
_atom_site_aniso_U_11
_atom_site_aniso_U_22
_atom_site_aniso_U_33
_atom_site_aniso_U_23
_atom_site_aniso_U_13
_atom_site_aniso_U_12
Ru 0.02667(19) 0.02291(18) 0.01800(17) 0.00192(15) 0.01047(13) 0.00074(16)
Cl1 0.0467(7) 0.0407(7) 0.0262(6) -0.0043(6) 0.0199(5) 0.0007(6)
Cl2 0.0341(6) 0.0359(7) 0.0367(6) 0.0038(5) 0.0182(5) -0.0013(5)
Cl3 0.0326(6) 0.0415(7) 0.0360(7) 0.0043(6) 0.0137(5) -0.0068(6)
Cl4 0.0567(8) 0.0363(7) 0.0274(6) -0.0041(5) 0.0209(6) 0.0038(6)
S1 0.0314(6) 0.0267(6) 0.0264(6) 0.0067(5) 0.0098(5) 0.0013(5)
O1 0.040(2) 0.044(2) 0.036(2) 0.0110(19) 0.0001(17) -0.0066(19)
N1 0.028(2) 0.0243(19) 0.0223(18) 0.0015(16) 0.0114(16) 0.0012(16)
C1 0.075(5) 0.029(3) 0.051(4) 0.003(3) 0.023(4) 0.003(3)
C2 0.060(4) 0.068(5) 0.058(4) 0.037(4) 0.039(3) 0.014(3)
C3 0.031(2) 0.029(2) 0.026(2) 0.007(2) 0.017(2) 0.001(2)
C4 0.032(3) 0.034(3) 0.027(2) 0.006(2) 0.019(2) 0.005(2)
C5 0.027(2) 0.021(2) 0.0174(19) 0.0029(18) 0.0071(17) 0.0013(19)
C6 0.032(3) 0.036(3) 0.027(2) 0.008(2) 0.018(2) 0.007(2)
C7 0.033(3) 0.035(3) 0.028(2) 0.005(2) 0.018(2) 0.007(2)
NaA 0.039(2) 0.082(4) 0.038(2) 0.023(2) 0.0079(19) -0.004(2)
NaB 0.067(5) 0.046(4) 0.050(4) 0.006(3) 0.001(3) -0.002(3)
O1S 0.056(5) 0.064(6) 0.055(5) -0.002(4) 0.026(4) -0.005(4)
O2S 0.072(9) 0.104(11) 0.052(7) -0.002(7) 0.006(7) -0.025(8)
O3S 0.25(3) 0.050(9) 0.38(5) 0.000 0.28(4) 0.000
O4S 0.047(6) 0.088(9) 0.040(6) 0.003(5) 0.014(5) -0.005(6)
O5S 0.086(9) 0.115(13) 0.116(11) -0.038(9) 0.012(8) 0.020(8)
O6S 0.20(2) 0.096(15) 0.20(2) 0.009(15) 0.17(2) -0.003(14)

loop_
_atom_type_symbol
_atom_type_description
_atom_type_scat_dispersion_real
_atom_type_scat_dispersion_imag
_atom_type_scat_source
Ru Ru -1.2594 0.8363 'International Tables Vol C Tables 4.2.6.8 and 6.1.1.4'
Cl Cl 0.1484 0.1585 'International Tables Vol C Tables 4.2.6.8 and 6.1.1.4'
S S 0.1246 0.1234 'International Tables Vol C Tables 4.2.6.8 and 6.1.1.4'
O O 0.0106 0.0060 'International Tables Vol C Tables 4.2.6.8 and 6.1.1.4'
N N 0.0061 0.0033 'International Tables Vol C Tables 4.2.6.8 and 6.1.1.4'
C C 0.0033 0.0016 'International Tables Vol C Tables 4.2.6.8 and 6.1.1.4'
H H 0.0000 0.0000 'International Tables Vol C Tables 4.2.6.8 and 6.1.1.4'
Na Na 0.0362 0.0249 'International Tables Vol C Tables 4.2.6.8 and 6.1.1.4'

loop_
_geom_angle_atom_site_label_1
_geom_angle_atom_site_label_2
_geom_angle_atom_site_label_3
_geom_angle
_geom_angle_site_symmetry_1
_geom_angle_site_symmetry_3
N1 Ru S1 177.13(11) . .
N1 Ru Cl3 87.41(11) . .
S1 Ru Cl3 90.40(5) . .
N1 Ru Cl4 89.25(11) . .
S1 Ru Cl4 92.65(5) . .
Cl3 Ru Cl4 91.37(6) . .
N1 Ru Cl1 90.69(11) . .
S1 Ru Cl1 87.55(5) . .
Cl3 Ru Cl1 92.26(5) . .
Cl4 Ru Cl1 176.36(5) . .
N1 Ru Cl2 89.77(11) . .
S1 Ru Cl2 92.43(5) . .
Cl3 Ru Cl2 177.17(5) . .
Cl4 Ru Cl2 88.43(5) . .
Cl1 Ru Cl2 87.93(5) . .
Ru Cl1 NaB 86.32(7) . .
Ru Cl2 NaA 111.21(8) . .
Ru Cl2 NaB 95.92(7) . .
NaA Cl2 NaB 27.3 . .
O1 S1 C1 105.8(3) . .
O1 S1 C2 106.6(3) . .
C1 S1 C2 99.6(4) . .
O1 S1 Ru 117.12(17) . .
C1 S1 Ru 113.5(2) . .
C2 S1 Ru 112.6(2) . .
S1 O1 NaB 125.7(2) . .
S1 O1 NaA 131.8(2) . 5_666
NaB O1 NaA 91.87(16) . 5_666
S1 O1 NaA 131.6(2) . .
NaB O1 NaA 33.16(7) . .
NaA O1 NaA 96.58(16) 5_666 .
S1 O1 NaB 135.1(2) . 5_666
NaB O1 NaB 99.18(16) . 5_666
NaA O1 NaB 31.78(6) 5_666 5_666
NaA O1 NaB 86.11(15) . 5_666
C3 N1 C7 117.1(4) . .
C3 N1 Ru 120.4(3) . .
C7 N1 Ru 122.5(3) . .
N1 C3 C4 123.1(4) . .
C5 C4 C3 120.2(4) . .
C4 C5 C6 116.5(4) . .
C4 C5 C5 122.2(5) . 7_647
C6 C5 C5 121.3(5) . 7_647
C7 C6 C5 121.0(4) . .
N1 C7 C6 122.1(3) . .
NaB NaA O1S 114.5 . .
NaB NaA O1 81.55(14) . 5_666
O1S NaA O1 109.11(12) . 5_666
NaB NaA O1 70.90(13) . .
O1S NaA O1 166.69(11) . .
O1 NaA O1 83.42(16) 5_666 .
NaB NaA O4S 159.8 . .
O1S NaA O4S 85.4 . .
O1 NaA O4S 95.56(14) 5_666 .
O1 NaA O4S 88.93(13) . .
NaB NaA Cl2 86.55(7) . .
O1S NaA Cl2 85.83(6) . .
O1 NaA Cl2 163.78(16) 5_666 .
O1 NaA Cl2 82.29(12) . .
O4S NaA Cl2 91.80(7) . .
NaB NaA O2S 34.14(11) . 5_656
O1S NaA O2S 80.72(11) . 5_656
O1 NaA O2S 97.35(18) 5_666 5_656
O1 NaA O2S 102.63(18) . 5_656
O4S NaA O2S 163.54(11) . 5_656
Cl2 NaA O2S 78.40(11) . 5_656
NaB NaA O2S 58.5 . .
O1S NaA O2S 56.0 . .
O1 NaA O2S 98.51(13) 5_666 .
O1 NaA O2S 128.24(13) . .
O4S NaA O2S 141.4 . .
Cl2 NaA O2S 84.46(7) . .
O2S NaA O2S 25.62(11) 5_656 .
NaB NaA NaB 93.76(10) . 5_666
O1S NaA NaB 139.01(9) . 5_666
O1 NaA NaB 43.81(11) 5_666 5_666
O1 NaA NaB 48.70(11) . 5_666
O4S NaA NaB 71.23(10) . 5_666
Cl2 NaA NaB 126.86(13) . 5_666
O2S NaA NaB 125.22(18) 5_656 5_666
O2S NaA NaB 138.85(10) . 5_666
NaB NaA NaA 71.42(10) . 5_666
O1S NaA NaA 151.01(8) . 5_666
O1 NaA NaA 42.15(11) 5_666 5_666
O1 NaA NaA 41.27(10) . 5_666
O4S NaA NaA 92.97(10) . 5_666
Cl2 NaA NaA 123.16(12) . 5_666
O2S NaA NaA 103.45(17) 5_656 5_666
O2S NaA NaA 121.08(10) . 5_666
NaB NaA NaA 22.3 5_666 5_666
NaA NaB O2S 121.34(18) . 5_656
NaA NaB O1 75.95(14) . .
O2S NaB O1 153.0(2) 5_656 .
NaA NaB O2S 93.3 . .
O2S NaB O2S 29.98(17) 5_656 .
O1 NaB O2S 164.46(12) . .
NaA NaB O1 66.67(12) . 5_666
O2S NaB O1 124.0(2) 5_656 5_666
O1 NaB O1 80.82(16) . 5_666
O2S NaB O1 105.49(11) . 5_666
NaA NaB O5S 153.7 . .
O2S NaB O5S 80.13(17) 5_656 .
O1 NaB O5S 90.73(13) . .
O2S NaB O5S 103.4 . .
O1 NaB O5S 89.07(12) 5_666 .
NaA NaB Cl2 66.17(7) . .
O2S NaB Cl2 89.95(16) 5_656 .
O1 NaB Cl2 78.12(12) . .
O2S NaB Cl2 87.32(6) . .
O1 NaB Cl2 131.63(16) 5_666 .
O5S NaB Cl2 133.86(6) . .
NaA NaB Cl1 125.94(6) . .
O2S NaB Cl1 76.38(16) 5_656 .
O1 NaB Cl1 76.62(12) . .
O2S NaB Cl1 101.74(5) . .
O1 NaB Cl1 149.24(14) 5_666 .
O5S NaB Cl1 70.75(6) . .
Cl2 NaB Cl1 63.12(6) . .
NaA NaB NaA 86.24(10) . 5_666
O2S NaB NaA 146.0(3) 5_656 5_666
O1 NaB NaA 44.32(11) . 5_666
O2S NaB NaA 147.70(8) . 5_666
O1 NaB NaA 45.19(11) 5_666 5_666
O5S NaB NaA 68.74(10) . 5_666
Cl2 NaB NaA 121.31(13) . 5_666
Cl1 NaB NaA 104.57(11) . 5_666
NaA NaB NaB 64.95(9) . 5_666
O2S NaB NaB 160.4(2) 5_656 5_666
O1 NaB NaB 42.45(11) . 5_666
O2S NaB NaB 142.03(8) . 5_666
O1 NaB NaB 38.37(10) 5_666 5_666
O5S NaB NaB 89.83(9) . 5_666
Cl2 NaB NaB 108.95(12) . 5_666
Cl1 NaB NaB 116.23(11) . 5_666
NaA NaB NaB 21.3 5_666 5_666
NaA NaB NaB 105.34(8) . 5_656
O2S NaB NaB 17.19(10) 5_656 5_656
O1 NaB NaB 164.70(15) . 5_656
O2S NaB NaB 12.79(8) . 5_656
O1 NaB NaB 113.92(14) 5_666 5_656
O5S NaB NaB 93.51(8) . 5_656
Cl2 NaB NaB 88.40(9) . 5_656
Cl1 NaB NaB 90.92(9) . 5_656
NaA NaB NaB 150.15(15) 5_666 5_656
NaB NaB NaB 152.09(14) 5_666 5_656
O2S O2S NaB 103.2(4) 5_656 5_656
O2S O2S NaB 46.8(3) 5_656 .
NaB O2S NaB 150.02(17) 5_656 .
O2S O2S NaA 80.5(3) 5_656 5_656
NaB O2S NaA 24.52(9) 5_656 5_656
NaB O2S NaA 126.67(11) . 5_656
O2S O2S NaA 73.9(3) 5_656 .
NaB O2S NaA 170.39(15) 5_656 .
NaB O2S NaA 28.2 . .
NaA O2S NaA 154.38(11) 5_656 .
O4S O3S O4S 178.0 . 2_656
O3S O4S O5S 115.15(18) . 5_666
O3S O4S NaA 111.6 . .
O5S O4S NaA 111.7(2) 5_666 .
O6S O5S O4S 125.45(19) . 5_666
O6S O5S NaB 110.3 . .
O4S O5S NaB 107.2(2) 5_666 .

loop_
_geom_bond_atom_site_label_1
_geom_bond_atom_site_label_2
_geom_bond_distance
_geom_bond_site_symmetry_2
Ru N1 2.117(4) .
Ru S1 2.3061(13) .
Ru Cl3 2.3115(14) .
Ru Cl4 2.3415(15) .
Ru Cl1 2.3618(14) .
Ru Cl2 2.3824(13) .
Cl1 NaB 3.332(3) .
Cl2 NaA 2.681(3) .
Cl2 NaB 2.926(3) .
S1 O1 1.483(4) .
S1 C1 1.754(6) .
S1 C2 1.778(6) .
O1 NaB 2.321(5) .
O1 NaA 2.342(4) 5_666
O1 NaA 2.383(5) .
O1 NaB 2.523(5) 5_666
N1 C3 1.337(6) .
N1 C7 1.355(5) .
C3 C4 1.380(7) .
C4 C5 1.378(6) .
C5 C6 1.390(6) .
C5 C5 1.494(8) 7_647
C6 C7 1.367(5) .
NaA NaB 1.3433 .
NaA O1S 2.2879 .
NaA O1 2.342(4) 5_666
NaA O4S 2.4191 .
NaA O2S 2.764(6) 5_656
NaA O2S 2.8385 .
NaA NaB 3.351(5) 5_666
NaA NaA 3.527(5) 5_666
NaB O2S 1.816(6) 5_656
NaB O2S 2.4244 .
NaB O1 2.523(5) 5_666
NaB O5S 2.5664 .
NaB NaA 3.351(5) 5_666
NaB NaB 3.691(5) 5_666
NaB NaB 4.100(5) 5_656
O2S O2S 1.244(5) 5_656
O2S NaB 1.816(6) 5_656
O2S NaA 2.764(6) 5_656
O3S O4S 1.4530 .
O3S O4S 1.453(5) 2_656
O4S O5S 1.660(5) 5_666
O5S O6S 1.5130 .
O5S O4S 1.660(5) 5_666

loop_
_geom_torsion_atom_site_label_1
_geom_torsion_atom_site_label_2
_geom_torsion_atom_site_label_3
_geom_torsion_atom_site_label_4
_geom_torsion
_geom_torsion_site_symmetry_1
_geom_torsion_site_symmetry_4
N1 Ru S1 O1 116(2) . .
Cl3 Ru S1 O1 156.6(2) . .
Cl4 Ru S1 O1 -112.1(2) . .
Cl1 Ru S1 O1 64.3(2) . .
Cl2 Ru S1 O1 -23.5(2) . .
N1 Ru S1 C1 -120(2) . .
Cl3 Ru S1 C1 -79.7(3) . .
Cl4 Ru S1 C1 11.7(3) . .
Cl1 Ru S1 C1 -172.0(3) . .
Cl2 Ru S1 C1 100.2(3) . .
N1 Ru S1 C2 -8(2) . .
Cl3 Ru S1 C2 32.4(3) . .
Cl4 Ru S1 C2 123.8(3) . .
Cl1 Ru S1 C2 -59.8(3) . .
Cl2 Ru S1 C2 -147.7(3) . .
S1 Ru N1 C3 -9(3) . .
Cl3 Ru N1 C3 -49.6(4) . .
Cl4 Ru N1 C3 -141.0(4) . .
Cl1 Ru N1 C3 42.6(4) . .
Cl2 Ru N1 C3 130.5(4) . .
S1 Ru N1 C7 169(2) . .
Cl3 Ru N1 C7 128.8(3) . .
Cl4 Ru N1 C7 37.4(3) . .
Cl1 Ru N1 C7 -138.9(3) . .
Cl2 Ru N1 C7 -51.0(3) . .
C7 N1 C3 C4 0.5(7) . .
Ru N1 C3 C4 179.0(4) . .
N1 C3 C4 C5 -0.4(8) . .
C3 C4 C5 C6 0.5(7) . .
C3 C4 C5 C5 -179.1(5) . 7_647
C4 C5 C6 C7 -0.6(7) . .
C5 C5 C6 C7 179.0(5) 7_647 .
C3 N1 C7 C6 -0.6(6) . .
Ru N1 C7 C6 -179.1(3) . .
C5 C6 C7 N1 0.7(7) . .
